data_7046400
loop_
_publ_author_name
'Krieck, Sven'
'Sch\"uler, Philipp'
'G\"orls, Helmar'
'Westerhausen, Matthias'

_publ_section_title
;
 Straightforward synthesis of rubidium bis(trimethylsilyl)amide and
 complexes of the alkali metal bis(trimethylsilyl)amides with weakly
 coordinating 2,2,5,5-tetramethyltetrahydrofuran.
;
_journal_issue 36
_journal_name_full 'Dalton transactions (Cambridge, England : 2003)'
_journal_page_first 12562
_journal_page_last 12569
_journal_paper_doi 10.1039/c8dt01539b
_journal_volume 47
_journal_year 2018
_chemical_formula_moiety 'C28 H68 K2 N2 O2 Si4'
_chemical_formula_sum 'C28 H68 K2 N2 O2 Si4'
_chemical_formula_weight 655.40
_space_group_IT_number 14
_space_group_name_Hall '-P 2yn'
_space_group_name_H-M_alt 'P 1 21/n 1'
_symmetry_cell_setting monoclinic
_symmetry_space_group_name_Hall '-P 2yn'
_symmetry_space_group_name_H-M 'P 1 21/n 1'
_atom_sites_solution_hydrogens geom
_atom_sites_solution_primary direct
_atom_sites_solution_secondary difmap
_audit_creation_method SHELXL-97
_audit_update_record
;
2018-04-18 deposited with the CCDC.
2018-05-18 downloaded from the CCDC.
;
_cell_angle_alpha 90
_cell_angle_beta 100.604(1)
_cell_angle_gamma 90
_cell_formula_units_Z 2
_cell_length_a 9.9637(2)
_cell_length_b 13.0225(3)
_cell_length_c 15.9770(4)
_cell_measurement_reflns_used 14731
_cell_measurement_temperature 293(2)
_cell_measurement_theta_max 27.44
_cell_measurement_theta_min 2.03
_cell_volume 2037.65(8)
_computing_cell_refinement DENZO
_computing_data_collection COLLECT
_computing_data_reduction DENZO
_computing_molecular_graphics SHELXTL/PC
_computing_publication_material SHELXL-97
_computing_structure_refinement 'SHELXL-97 (Sheldrick, 2008)'
_computing_structure_solution 'SHELXS-97 (Sheldrick, 2008)'
_diffrn_ambient_temperature 293(2)
_diffrn_measured_fraction_theta_full 0.998
_diffrn_measured_fraction_theta_max 0.998
_diffrn_measurement_device_type KappaCCD
_diffrn_measurement_method 'phi- + omega-scan'
_diffrn_radiation_monochromator graphite
_diffrn_radiation_source 'fine-focus sealed tube'
_diffrn_radiation_type MoK\a
_diffrn_radiation_wavelength 0.71073
_diffrn_reflns_av_R_equivalents 0.0287
_diffrn_reflns_av_sigmaI/netI 0.0246
_diffrn_reflns_limit_h_max 12
_diffrn_reflns_limit_h_min -12
_diffrn_reflns_limit_k_max 16
_diffrn_reflns_limit_k_min -16
_diffrn_reflns_limit_l_max 20
_diffrn_reflns_limit_l_min -20
_diffrn_reflns_number 14731
_diffrn_reflns_theta_full 27.44
_diffrn_reflns_theta_max 27.44
_diffrn_reflns_theta_min 2.03
_exptl_absorpt_coefficient_mu 0.374
_exptl_absorpt_correction_T_max 0.7456
_exptl_absorpt_correction_T_min 0.7104
_exptl_absorpt_correction_type multi-scan
_exptl_absorpt_process_details 'SADABS, Bruker-AXS, 2002'
_exptl_crystal_colour colourless
_exptl_crystal_density_diffrn 1.068
_exptl_crystal_density_method 'not measured'
_exptl_crystal_description prism
_exptl_crystal_F_000 720
_exptl_crystal_size_max 0.108
_exptl_crystal_size_mid 0.102
_exptl_crystal_size_min 0.094
_refine_diff_density_max 0.282
_refine_diff_density_min -0.172
_refine_diff_density_rms 0.040
_refine_ls_extinction_method none
_refine_ls_goodness_of_fit_ref 1.059
_refine_ls_hydrogen_treatment constr
_refine_ls_matrix_type full
_refine_ls_number_parameters 182
_refine_ls_number_reflns 4640
_refine_ls_number_restraints 0
_refine_ls_restrained_S_all 1.059
_refine_ls_R_factor_all 0.0358
_refine_ls_R_factor_gt 0.0308
_refine_ls_shift/su_max 0.002
_refine_ls_shift/su_mean 0.000
_refine_ls_structure_factor_coef Fsqd
_refine_ls_weighting_details 'calc w=1/[\s^2^(Fo^2^)+(0.0248P)^2^+0.9552P] where P=(Fo^2^+2Fc^2^)/3'
_refine_ls_weighting_scheme calc
_refine_ls_wR_factor_gt 0.0708
_refine_ls_wR_factor_ref 0.0737
_reflns_number_gt 4188
_reflns_number_total 4640
_reflns_threshold_expression >2sigma(I)
_cod_data_source_file c8dt01539b2.cif
_cod_data_source_block FO6489
_cod_depositor_comments 'Adding full bibliography for 7046399--7046403.cif.'
_cod_original_sg_symbol_H-M 'P 21/n'
_cod_database_code 7046400

loop_
_symmetry_equiv_pos_as_xyz
'x, y, z'
'-x+1/2, y+1/2, -z+1/2'
'-x, -y, -z'
'x-1/2, -y-1/2, z-1/2'

loop_
_atom_site_label
_atom_site_type_symbol
_atom_site_fract_x
_atom_site_fract_y
_atom_site_fract_z
_atom_site_U_iso_or_equiv
_atom_site_adp_type
_atom_site_occupancy
_atom_site_symmetry_multiplicity
_atom_site_calc_flag
_atom_site_refinement_flags
K1 K 0.46257(3) 0.51305(2) 0.613742(18) 0.02480(8) Uani 1 1 d .
Si1 Si 0.76272(4) 0.38110(3) 0.56855(2) 0.02167(9) Uani 1 1 d .
Si2 Si 0.49242(4) 0.26335(3) 0.51462(2) 0.02217(9) Uani 1 1 d .
O1 O 0.41842(9) 0.45552(8) 0.76969(6) 0.0242(2) Uani 1 1 d .
N1 N 0.59378(11) 0.36569(8) 0.53947(7) 0.0217(2) Uani 1 1 d .
C1 C 0.80486(15) 0.49502(11) 0.64218(10) 0.0307(3) Uani 1 1 d .
H1A H 0.7833 0.4789 0.6968 0.046 Uiso 1 1 calc R
H1B H 0.7523 0.5534 0.6185 0.046 Uiso 1 1 calc R
H1C H 0.9004 0.5106 0.6485 0.046 Uiso 1 1 calc R
C2 C 0.84906(15) 0.41001(12) 0.47473(10) 0.0322(3) Uani 1 1 d .
H2A H 0.8173 0.3626 0.4294 0.048 Uiso 1 1 calc R
H2B H 0.9462 0.4032 0.4920 0.048 Uiso 1 1 calc R
H2C H 0.8274 0.4788 0.4553 0.048 Uiso 1 1 calc R
C3 C 0.86230(16) 0.27001(12) 0.62436(11) 0.0360(4) Uani 1 1 d .
H3A H 0.8253 0.2515 0.6737 0.054 Uiso 1 1 calc R
H3B H 0.9563 0.2895 0.6415 0.054 Uiso 1 1 calc R
H3C H 0.8561 0.2124 0.5863 0.054 Uiso 1 1 calc R
C4 C 0.46253(16) 0.23278(13) 0.39680(10) 0.0354(3) Uani 1 1 d .
H4A H 0.5484 0.2319 0.3776 0.053 Uiso 1 1 calc R
H4B H 0.4044 0.2842 0.3660 0.053 Uiso 1 1 calc R
H4C H 0.4196 0.1668 0.3871 0.053 Uiso 1 1 calc R
C5 C 0.54995(16) 0.13839(11) 0.56968(11) 0.0334(3) Uani 1 1 d .
H5A H 0.6312 0.1149 0.5513 0.050 Uiso 1 1 calc R
H5B H 0.4792 0.0879 0.5555 0.050 Uiso 1 1 calc R
H5C H 0.5688 0.1488 0.6302 0.050 Uiso 1 1 calc R
C6 C 0.31690(14) 0.28778(11) 0.54018(10) 0.0291(3) Uani 1 1 d .
H6A H 0.3248 0.3002 0.6001 0.044 Uiso 1 1 calc R
H6B H 0.2600 0.2289 0.5244 0.044 Uiso 1 1 calc R
H6C H 0.2770 0.3467 0.5090 0.044 Uiso 1 1 calc R
C7 C 0.51129(14) 0.39517(10) 0.83226(8) 0.0247(3) Uani 1 1 d .
C8 C 0.42595(16) 0.36772(13) 0.89950(9) 0.0361(4) Uani 1 1 d .
H8A H 0.3753 0.3046 0.8849 0.043 Uiso 1 1 calc R
H8B H 0.4831 0.3602 0.9553 0.043 Uiso 1 1 calc R
C9 C 0.33057(16) 0.45886(14) 0.89720(9) 0.0372(4) Uani 1 1 d .
H9A H 0.3752 0.5155 0.9307 0.045 Uiso 1 1 calc R
H9B H 0.2486 0.4403 0.9184 0.045 Uiso 1 1 calc R
C10 C 0.29748(14) 0.48636(12) 0.80263(9) 0.0282(3) Uani 1 1 d .
C11 C 0.63313(15) 0.46271(12) 0.86879(9) 0.0307(3) Uani 1 1 d .
H11A H 0.6025 0.5201 0.8980 0.046 Uiso 1 1 calc R
H11B H 0.6757 0.4872 0.8234 0.046 Uiso 1 1 calc R
H11C H 0.6978 0.4234 0.9080 0.046 Uiso 1 1 calc R
C12 C 0.55607(18) 0.30243(12) 0.78670(11) 0.0380(4) Uani 1 1 d .
H12A H 0.4774 0.2627 0.7624 0.057 Uiso 1 1 calc R
H12B H 0.6168 0.2610 0.8266 0.057 Uiso 1 1 calc R
H12C H 0.6023 0.3250 0.7423 0.057 Uiso 1 1 calc R
C13 C 0.17723(16) 0.42484(15) 0.75493(10) 0.0415(4) Uani 1 1 d .
H13A H 0.1926 0.3530 0.7664 0.062 Uiso 1 1 calc R
H13B H 0.1683 0.4369 0.6949 0.062 Uiso 1 1 calc R
H13C H 0.0950 0.4458 0.7734 0.062 Uiso 1 1 calc R
C14 C 0.2772(2) 0.60059(14) 0.78749(11) 0.0448(4) Uani 1 1 d .
H14A H 0.2591 0.6140 0.7274 0.067 Uiso 1 1 calc R
H14B H 0.3583 0.6366 0.8135 0.067 Uiso 1 1 calc R
H14C H 0.2014 0.6236 0.8120 0.067 Uiso 1 1 calc R

loop_
_atom_site_aniso_label
_atom_site_aniso_U_11
_atom_site_aniso_U_22
_atom_site_aniso_U_33
_atom_site_aniso_U_23
_atom_site_aniso_U_13
_atom_site_aniso_U_12
K1 0.02999(16) 0.02626(16) 0.01950(14) 0.00364(11) 0.00813(11) 0.00474(12)
Si1 0.02176(18) 0.01944(18) 0.02313(18) 0.00036(14) 0.00233(13) 0.00135(14)
Si2 0.02338(18) 0.02002(18) 0.02339(18) -0.00141(14) 0.00508(14) -0.00074(14)
O1 0.0254(5) 0.0301(5) 0.0180(4) 0.0047(4) 0.0060(4) 0.0041(4)
N1 0.0219(5) 0.0193(5) 0.0235(5) 0.0019(4) 0.0029(4) 0.0010(4)
C1 0.0297(7) 0.0306(8) 0.0301(7) -0.0047(6) 0.0007(6) -0.0018(6)
C2 0.0308(7) 0.0316(8) 0.0366(8) -0.0019(6) 0.0119(6) -0.0010(6)
C3 0.0289(8) 0.0293(8) 0.0462(9) 0.0047(7) -0.0027(6) 0.0047(6)
C4 0.0377(8) 0.0388(9) 0.0307(8) -0.0112(7) 0.0085(6) -0.0070(7)
C5 0.0356(8) 0.0207(7) 0.0443(9) 0.0006(6) 0.0082(7) -0.0005(6)
C6 0.0267(7) 0.0287(7) 0.0326(7) -0.0004(6) 0.0072(6) -0.0025(6)
C7 0.0302(7) 0.0219(7) 0.0202(6) 0.0027(5) 0.0001(5) 0.0002(5)
C8 0.0417(9) 0.0416(9) 0.0235(7) 0.0113(6) 0.0020(6) -0.0089(7)
C9 0.0357(8) 0.0579(11) 0.0197(7) 0.0018(7) 0.0095(6) -0.0033(7)
C10 0.0267(7) 0.0384(8) 0.0208(6) -0.0010(6) 0.0079(5) 0.0017(6)
C11 0.0312(7) 0.0317(8) 0.0277(7) -0.0019(6) 0.0016(6) -0.0034(6)
C12 0.0458(9) 0.0260(8) 0.0387(8) -0.0047(7) -0.0014(7) 0.0055(7)
C13 0.0292(8) 0.0642(12) 0.0307(8) 0.0026(8) 0.0040(6) -0.0083(8)
C14 0.0550(11) 0.0418(10) 0.0385(9) -0.0021(7) 0.0111(8) 0.0165(8)

loop_
_atom_type_symbol
_atom_type_description
_atom_type_scat_dispersion_real
_atom_type_scat_dispersion_imag
_atom_type_scat_source
C C 0.0033 0.0016 'International Tables Vol C Tables 4.2.6.8 and 6.1.1.4'
H H 0.0000 0.0000 'International Tables Vol C Tables 4.2.6.8 and 6.1.1.4'
N N 0.0061 0.0033 'International Tables Vol C Tables 4.2.6.8 and 6.1.1.4'
O O 0.0106 0.0060 'International Tables Vol C Tables 4.2.6.8 and 6.1.1.4'
Si Si 0.0817 0.0704 'International Tables Vol C Tables 4.2.6.8 and 6.1.1.4'
K K 0.2009 0.2494 'International Tables Vol C Tables 4.2.6.8 and 6.1.1.4'

loop_
_geom_angle_atom_site_label_1
_geom_angle_atom_site_label_2
_geom_angle_atom_site_label_3
_geom_angle
_geom_angle_site_symmetry_1
_geom_angle_site_symmetry_3
O1 K1 N1 112.25(3) . .
O1 K1 N1 153.18(3) . 3_666
N1 K1 N1 92.88(3) . 3_666
O1 K1 Si1 131.66(2) . 3_666
N1 K1 Si1 101.26(2) . 3_666
N1 K1 Si1 27.04(2) 3_666 3_666
O1 K1 Si1 109.28(2) . .
N1 K1 Si1 25.72(2) . .
N1 K1 Si1 97.42(2) 3_666 .
Si1 K1 Si1 115.639(10) 3_666 .
O1 K1 Si2 142.79(2) . 3_666
N1 K1 Si2 101.55(3) . 3_666
N1 K1 Si2 26.70(2) 3_666 3_666
Si1 K1 Si2 50.338(9) 3_666 3_666
Si1 K1 Si2 94.308(11) . 3_666
O1 K1 Si2 101.08(2) . .
N1 K1 Si2 25.46(2) . .
N1 K1 Si2 97.95(2) 3_666 .
Si1 K1 Si2 94.494(11) 3_666 .
Si1 K1 Si2 50.018(9) . .
Si2 K1 Si2 116.100(10) 3_666 .
O1 K1 K1 158.87(3) . 3_666
N1 K1 K1 48.22(2) . 3_666
N1 K1 K1 44.66(2) 3_666 3_666
Si1 K1 K1 58.162(9) 3_666 3_666
Si1 K1 K1 57.476(9) . 3_666
Si2 K1 K1 58.255(9) 3_666 3_666
Si2 K1 K1 57.845(9) . 3_666
N1 Si1 C3 117.04(7) . .
N1 Si1 C1 111.31(6) . .
C3 Si1 C1 105.70(7) . .
N1 Si1 C2 112.54(6) . .
C3 Si1 C2 104.50(7) . .
C1 Si1 C2 104.75(7) . .
N1 Si1 K1 51.48(4) . 3_666
C3 Si1 K1 150.58(5) . 3_666
C1 Si1 K1 103.67(5) . 3_666
C2 Si1 K1 65.91(5) . 3_666
N1 Si1 K1 44.74(4) . .
C3 Si1 K1 130.55(6) . .
C1 Si1 K1 66.57(5) . .
C2 Si1 K1 124.90(5) . .
K1 Si1 K1 64.361(10) 3_666 .
N1 Si2 C5 117.21(6) . .
N1 Si2 C4 112.37(7) . .
C5 Si2 C4 105.11(7) . .
N1 Si2 C6 110.83(6) . .
C5 Si2 C6 104.92(7) . .
C4 Si2 C6 105.49(7) . .
N1 Si2 K1 50.59(4) . 3_666
C5 Si2 K1 153.44(5) . 3_666
C4 Si2 K1 67.72(5) . 3_666
C6 Si2 K1 101.63(5) . 3_666
N1 Si2 K1 44.17(4) . .
C5 Si2 K1 127.39(5) . .
C4 Si2 K1 127.43(6) . .
C6 Si2 K1 66.74(5) . .
K1 Si2 K1 63.900(10) 3_666 .
C10 O1 C7 111.28(10) . .
C10 O1 K1 122.68(7) . .
C7 O1 K1 125.99(7) . .
Si1 N1 Si2 133.85(7) . .
Si1 N1 K1 109.54(5) . .
Si2 N1 K1 110.37(5) . .
Si1 N1 K1 101.48(5) . 3_666
Si2 N1 K1 102.71(5) . 3_666
K1 N1 K1 87.12(3) . 3_666
Si1 C1 H1A 109.5 . .
Si1 C1 H1B 109.5 . .
H1A C1 H1B 109.5 . .
Si1 C1 H1C 109.5 . .
H1A C1 H1C 109.5 . .
H1B C1 H1C 109.5 . .
Si1 C2 H2A 109.5 . .
Si1 C2 H2B 109.5 . .
H2A C2 H2B 109.5 . .
Si1 C2 H2C 109.5 . .
H2A C2 H2C 109.5 . .
H2B C2 H2C 109.5 . .
Si1 C3 H3A 109.5 . .
Si1 C3 H3B 109.5 . .
H3A C3 H3B 109.5 . .
Si1 C3 H3C 109.5 . .
H3A C3 H3C 109.5 . .
H3B C3 H3C 109.5 . .
Si2 C4 H4A 109.5 . .
Si2 C4 H4B 109.5 . .
H4A C4 H4B 109.5 . .
Si2 C4 H4C 109.5 . .
H4A C4 H4C 109.5 . .
H4B C4 H4C 109.5 . .
Si2 C5 H5A 109.5 . .
Si2 C5 H5B 109.5 . .
H5A C5 H5B 109.5 . .
Si2 C5 H5C 109.5 . .
H5A C5 H5C 109.5 . .
H5B C5 H5C 109.5 . .
Si2 C6 H6A 109.5 . .
Si2 C6 H6B 109.5 . .
H6A C6 H6B 109.5 . .
Si2 C6 H6C 109.5 . .
H6A C6 H6C 109.5 . .
H6B C6 H6C 109.5 . .
O1 C7 C12 107.74(11) . .
O1 C7 C11 108.12(11) . .
C12 C7 C11 111.01(12) . .
O1 C7 C8 104.02(11) . .
C12 C7 C8 113.64(13) . .
C11 C7 C8 111.85(12) . .
C9 C8 C7 103.11(12) . .
C9 C8 H8A 111.1 . .
C7 C8 H8A 111.1 . .
C9 C8 H8B 111.1 . .
C7 C8 H8B 111.1 . .
H8A C8 H8B 109.1 . .
C8 C9 C10 103.15(12) . .
C8 C9 H9A 111.1 . .
C10 C9 H9A 111.1 . .
C8 C9 H9B 111.1 . .
C10 C9 H9B 111.1 . .
H9A C9 H9B 109.1 . .
O1 C10 C14 107.93(12) . .
O1 C10 C13 107.51(12) . .
C14 C10 C13 111.53(14) . .
O1 C10 C9 104.49(11) . .
C14 C10 C9 112.71(13) . .
C13 C10 C9 112.20(13) . .
C7 C11 H11A 109.5 . .
C7 C11 H11B 109.5 . .
H11A C11 H11B 109.5 . .
C7 C11 H11C 109.5 . .
H11A C11 H11C 109.5 . .
H11B C11 H11C 109.5 . .
C7 C12 H12A 109.5 . .
C7 C12 H12B 109.5 . .
H12A C12 H12B 109.5 . .
C7 C12 H12C 109.5 . .
H12A C12 H12C 109.5 . .
H12B C12 H12C 109.5 . .
C10 C13 H13A 109.5 . .
C10 C13 H13B 109.5 . .
H13A C13 H13B 109.5 . .
C10 C13 H13C 109.5 . .
H13A C13 H13C 109.5 . .
H13B C13 H13C 109.5 . .
C10 C14 H14A 109.5 . .
C10 C14 H14B 109.5 . .
H14A C14 H14B 109.5 . .
C10 C14 H14C 109.5 . .
H14A C14 H14C 109.5 . .
H14B C14 H14C 109.5 . .

loop_
_geom_bond_atom_site_label_1
_geom_bond_atom_site_label_2
_geom_bond_distance
_geom_bond_site_symmetry_2
K1 O1 2.7140(9) .
K1 N1 2.7150(11) .
K1 N1 2.8801(11) 3_666
K1 Si1 3.6077(5) 3_666
K1 Si1 3.6350(5) .
K1 Si2 3.6366(5) 3_666
K1 Si2 3.6528(5) .
K1 K1 3.8574(6) 3_666
Si1 N1 1.6738(11) .
Si1 C3 1.8833(15) .
Si1 C1 1.8919(15) .
Si1 C2 1.8982(15) .
Si1 K1 3.6077(5) 3_666
Si2 N1 1.6751(12) .
Si2 C5 1.8881(15) .
Si2 C4 1.8933(15) .
Si2 C6 1.8945(14) .
Si2 K1 3.6365(5) 3_666
O1 C10 1.4573(16) .
O1 C7 1.4605(15) .
N1 K1 2.8801(11) 3_666
C1 H1A 0.9600 .
C1 H1B 0.9600 .
C1 H1C 0.9600 .
C2 H2A 0.9600 .
C2 H2B 0.9600 .
C2 H2C 0.9600 .
C3 H3A 0.9600 .
C3 H3B 0.9600 .
C3 H3C 0.9600 .
C4 H4A 0.9600 .
C4 H4B 0.9600 .
C4 H4C 0.9600 .
C5 H5A 0.9600 .
C5 H5B 0.9600 .
C5 H5C 0.9600 .
C6 H6A 0.9600 .
C6 H6B 0.9600 .
C6 H6C 0.9600 .
C7 C12 1.519(2) .
C7 C11 1.5255(19) .
C7 C8 1.530(2) .
C8 C9 1.517(2) .
C8 H8A 0.9700 .
C8 H8B 0.9700 .
C9 C10 1.5286(19) .
C9 H9A 0.9700 .
C9 H9B 0.9700 .
C10 C14 1.515(2) .
C10 C13 1.524(2) .
C11 H11A 0.9600 .
C11 H11B 0.9600 .
C11 H11C 0.9600 .
C12 H12A 0.9600 .
C12 H12B 0.9600 .
C12 H12C 0.9600 .
C13 H13A 0.9600 .
C13 H13B 0.9600 .
C13 H13C 0.9600 .
C14 H14A 0.9600 .
C14 H14B 0.9600 .
C14 H14C 0.9600 .
